data_7105218
loop_
_publ_author_name
'Rodr\'iguez-Rodr\'iguez, Cristina'
'Rimola, Albert'
'Rodr\'iguez-Santiago, Luis'
'Ugliengo, Piero'
'Alvarez-Larena, Angel'
'Guti\'errez-de-Ter\'an, Hugo'
'Sodupe, Mariona'
'Gonz\'alez-Duarte, Pilar'

_publ_section_title
;
 Crystal structure of thioflavin-T and its binding to amyloid fibrils:
 insights at the molecular level.
;
_journal_issue 7
_journal_name_full 'Chemical communications (Cambridge, England)'
_journal_page_first 1156
_journal_page_last 1158
_journal_paper_doi 10.1039/b912396b
_journal_volume 46
_journal_year 2010
_chemical_formula_moiety '(C17 H19 N2 S 1+)2, I4 2-, 2(C H Cl3)'
_chemical_formula_sum 'C36 H40 Cl6 I4 N4 S2'
_chemical_formula_weight 1313.14
_chemical_name_common
;
bis(2-(4-(dimethylamino)phenyl)-3,6-dimethylbenzo(d)thiazol-3-
ium) tetraiodide, chloroform solvate 1:2
;
_chemical_name_systematic
;
bis[2-(4-(dimethylamino)phenyl)-3,6-dimethylbenzo[d]thiazol-3-ium]
tetraiodide,
chloroform solvate 1:2
;
_space_group_IT_number 15
_symmetry_cell_setting monoclinic
_symmetry_space_group_name_Hall '-C 2yc'
_symmetry_space_group_name_H-M 'C 1 2/c 1'
_atom_sites_solution_hydrogens geom
_atom_sites_solution_primary direct
_atom_sites_solution_secondary difmap
_audit_creation_method SHELXL-97
_cell_angle_alpha 90.00
_cell_angle_beta 112.525(1)
_cell_angle_gamma 90.00
_cell_formula_units_Z 4
_cell_length_a 36.297(3)
_cell_length_b 7.1666(5)
_cell_length_c 19.5063(13)
_cell_measurement_reflns_used 1921
_cell_measurement_temperature 296(2)
_cell_measurement_theta_max 21.42
_cell_measurement_theta_min 2.90
_cell_volume 4687.0(6)
_computing_cell_refinement 'SAINT 5.0 (Bruker)'
_computing_data_collection 'SMART 5.6 (Bruker)'
_computing_data_reduction 'SAINT 5.0 (Bruker)'
_computing_molecular_graphics
;
Olex2, Durham University (compiled Feb 15 2009 13:03:59)
;
_computing_publication_material
;
Olex2, Durham University (compiled Feb 15 2009 13:03:59)
;
_computing_structure_refinement 'SHELXL-97 (Sheldrick, 1997)'
_computing_structure_solution 'SHELXS-97 (Sheldrick, 1990)'
_diffrn_ambient_temperature 296(2)
_diffrn_detector_area_resol_mean 8.13
_diffrn_measured_fraction_theta_full 0.999
_diffrn_measured_fraction_theta_max 0.917
_diffrn_measurement_device_type 'Bruker SMART-APEX diffractometer'
_diffrn_measurement_method '\f and \w scans'
_diffrn_radiation_monochromator graphite
_diffrn_radiation_source 'fine-focus sealed tube'
_diffrn_radiation_type MoK\a
_diffrn_radiation_wavelength 0.71073
_diffrn_reflns_av_R_equivalents 0.0346
_diffrn_reflns_av_sigmaI/netI 0.0468
_diffrn_reflns_limit_h_max 35
_diffrn_reflns_limit_h_min -48
_diffrn_reflns_limit_k_max 9
_diffrn_reflns_limit_k_min -7
_diffrn_reflns_limit_l_max 26
_diffrn_reflns_limit_l_min -26
_diffrn_reflns_number 15766
_diffrn_reflns_theta_full 25.00
_diffrn_reflns_theta_max 29.10
_diffrn_reflns_theta_min 1.21
_diffrn_standards_decay_% 1.3
_diffrn_standards_number 203
_exptl_absorpt_coefficient_mu 3.121
_exptl_absorpt_correction_T_max 0.911
_exptl_absorpt_correction_T_min 0.515
_exptl_absorpt_correction_type multi-scan
_exptl_absorpt_process_details 'SADABS, 2.05'
_exptl_crystal_colour red
_exptl_crystal_density_diffrn 1.861
_exptl_crystal_density_method 'not measured'
_exptl_crystal_description plate
_exptl_crystal_F_000 2520
_exptl_crystal_size_max 0.36
_exptl_crystal_size_mid 0.18
_exptl_crystal_size_min 0.03
_refine_diff_density_max 0.898
_refine_diff_density_min -0.672
_refine_diff_density_rms 0.203
_refine_ls_extinction_method none
_refine_ls_goodness_of_fit_ref 1.042
_refine_ls_hydrogen_treatment noref
_refine_ls_matrix_type full
_refine_ls_number_parameters 223
_refine_ls_number_reflns 5775
_refine_ls_number_restraints 0
_refine_ls_restrained_S_all 1.042
_refine_ls_R_factor_all 0.0968
_refine_ls_R_factor_gt 0.0524
_refine_ls_shift/su_max 0.001
_refine_ls_shift/su_mean 0.000
_refine_ls_structure_factor_coef Fsqd
_refine_ls_weighting_details
;
calc w=1/[\s^2^(Fo^2^)+(0.0669P)^2^] where P=(Fo^2^+2Fc^2^)/3
;
_refine_ls_weighting_scheme calc
_refine_ls_wR_factor_gt 0.1233
_refine_ls_wR_factor_ref 0.1431
_reflns_number_gt 3500
_reflns_number_total 5775
_reflns_threshold_expression >2sigma(I)
_cod_data_source_file b912396b.txt
_cod_data_source_block C1
_cod_depositor_comments
;
The following automatic conversions were performed:
'_symmetry_cell_setting' value 'Monoclinic' changed to 'monoclinic'
according to '/home/saulius/struct/CIF-dictionaries/cif_core.dic'
dictionary named 'cif_core.dic' version 2.4.1 from 2010-06-29.

Automatic conversion script
Id: cif_fix_enum 1527 2010-12-29 10:47:43Z saulius 
;
_cod_database_code 7105218

loop_
_symmetry_equiv_pos_as_xyz
'x, y, z'
'-x, y, -z+1/2'
'x+1/2, y+1/2, z'
'-x+1/2, y+1/2, -z+1/2'
'-x, -y, -z'
'x, -y, z-1/2'
'-x+1/2, -y+1/2, -z'
'x+1/2, -y+1/2, z-1/2'

loop_
_atom_site_label
_atom_site_type_symbol
_atom_site_fract_x
_atom_site_fract_y
_atom_site_fract_z
_atom_site_U_iso_or_equiv
_atom_site_adp_type
_atom_site_occupancy
_atom_site_symmetry_multiplicity
_atom_site_calc_flag
_atom_site_refinement_flags
_atom_site_disorder_assembly
_atom_site_disorder_group
C1 C 0.3284(2) 0.2392(7) 0.7094(4) 0.0560(15) Uani 1 1 d . . .
C2 C 0.2935(2) 0.1991(8) 0.6456(4) 0.0638(16) Uani 1 1 d . . .
H2 H 0.2960 0.1671 0.6014 0.077 Uiso 1 1 calc R . .
C3 C 0.25682(19) 0.2067(8) 0.6478(3) 0.0560(14) Uani 1 1 d . . .
H3 H 0.2348 0.1832 0.6045 0.067 Uiso 1 1 calc R . .
C4 C 0.25050(18) 0.2486(7) 0.7132(3) 0.0484(13) Uani 1 1 d . . .
C5 C 0.28519(17) 0.2743(7) 0.7777(3) 0.0483(13) Uani 1 1 d . . .
H5 H 0.2827 0.2957 0.8227 0.058 Uiso 1 1 calc R . .
C6 C 0.32216(19) 0.2688(7) 0.7759(3) 0.0562(15) Uani 1 1 d . . .
H6 H 0.3442 0.2850 0.8199 0.067 Uiso 1 1 calc R . .
N11 N 0.36452(19) 0.2423(7) 0.7064(4) 0.0776(16) Uani 1 1 d . . .
C12 C 0.4004(2) 0.2779(10) 0.7725(5) 0.092(3) Uani 1 1 d . . .
H12A H 0.3974 0.3933 0.7949 0.139 Uiso 1 1 calc R . .
H12B H 0.4230 0.2861 0.7587 0.139 Uiso 1 1 calc R . .
H12C H 0.4043 0.1779 0.8073 0.139 Uiso 1 1 calc R . .
C13 C 0.3700(3) 0.2172(12) 0.6368(5) 0.103(3) Uani 1 1 d . . .
H13A H 0.3647 0.0897 0.6210 0.155 Uiso 1 1 calc R . .
H13B H 0.3970 0.2477 0.6439 0.155 Uiso 1 1 calc R . .
H13C H 0.3521 0.2975 0.5996 0.155 Uiso 1 1 calc R . .
N21 N 0.17698(14) 0.2968(6) 0.6624(2) 0.0496(11) Uani 1 1 d . . .
C22 C 0.21201(17) 0.2574(6) 0.7172(3) 0.0460(13) Uani 1 1 d . . .
S23 S 0.20638(4) 0.2152(2) 0.79997(7) 0.0496(3) Uani 1 1 d . . .
C24 C 0.15547(17) 0.2501(7) 0.7586(3) 0.0480(13) Uani 1 1 d . . .
C25 C 0.14440(17) 0.2889(7) 0.6838(3) 0.0503(13) Uani 1 1 d . . .
C26 C 0.10480(19) 0.3162(8) 0.6382(4) 0.0636(16) Uani 1 1 d . . .
H26 H 0.0972 0.3389 0.5877 0.076 Uiso 1 1 calc R . .
C27 C 0.0772(2) 0.3082(9) 0.6705(4) 0.0707(18) Uani 1 1 d . . .
H27 H 0.0504 0.3266 0.6408 0.085 Uiso 1 1 calc R . .
C28 C 0.08771(19) 0.2736(8) 0.7463(4) 0.0627(16) Uani 1 1 d . . .
C29 C 0.12724(19) 0.2431(7) 0.7913(3) 0.0565(15) Uani 1 1 d . . .
H29 H 0.1348 0.2186 0.8417 0.068 Uiso 1 1 calc R . .
C31 C 0.1720(2) 0.3685(9) 0.5886(3) 0.0682(17) Uani 1 1 d . . .
H31A H 0.1970 0.4159 0.5901 0.102 Uiso 1 1 calc R . .
H31B H 0.1525 0.4668 0.5748 0.102 Uiso 1 1 calc R . .
H31C H 0.1631 0.2694 0.5529 0.102 Uiso 1 1 calc R . .
C32 C 0.0558(2) 0.2721(11) 0.7789(4) 0.090(2) Uani 1 1 d . . .
H32A H 0.0314 0.2239 0.7428 0.135 Uiso 1 1 calc R . .
H32B H 0.0515 0.3970 0.7921 0.135 Uiso 1 1 calc R . .
H32C H 0.0643 0.1946 0.8223 0.135 Uiso 1 1 calc R . .
I1 I 0.120974(15) 0.86928(7) 0.50587(2) 0.07597(19) Uani 1 1 d . . .
I2 I 0.211468(13) 0.78667(6) 0.499619(19) 0.06554(17) Uani 1 1 d . . .
C10 C 0.02973(6) 0.2270(3) 0.42719(12) 0.059(4) Uiso 0.37 1 d PG A 1
H10 H 0.0473 0.1276 0.4563 0.089 Uiso 0.37 1 d PG A 1
Cl11 Cl 0.05657(9) 0.4394(4) 0.44238(15) 0.0717(13) Uiso 0.37 1 d PG A 1
Cl12 Cl -0.01112(9) 0.2520(4) 0.45483(16) 0.104(2) Uiso 0.37 1 d PG A 1
Cl13 Cl 0.01191(9) 0.1693(7) 0.33175(15) 0.0935(16) Uiso 0.37 1 d PG A 1
C20 C 0.02262(7) 0.1897(3) 0.44048(14) 0.051(3) Uiso 0.38 1 d PG A 2
H20 H 0.0426 0.1173 0.4800 0.076 Uiso 0.38 1 d PG A 2
Cl21 Cl 0.00990(9) 0.0708(6) 0.3550(2) 0.0953(16) Uiso 0.38 1 d PG A 2
Cl22 Cl 0.04239(9) 0.4119(3) 0.43418(13) 0.0878(18) Uiso 0.38 1 d PG A 2
Cl23 Cl -0.02055(9) 0.2173(4) 0.46098(19) 0.0933(18) Uiso 0.38 1 d PG A 2
C30 C -0.00156(8) 0.3558(4) 0.38138(12) 0.060 Uiso 0.13 1 d PG A 3
H30 H -0.0212 0.4535 0.3574 0.090 Uiso 0.13 1 d PG A 3
Cl31 Cl 0.01068(10) 0.2363(8) 0.31354(12) 0.057(3) Uiso 0.13 1 d PG . 3
Cl32 Cl -0.02191(7) 0.1965(4) 0.42674(18) 0.099(5) Uiso 0.13 1 d PG A 3
Cl33 Cl 0.04202(10) 0.4583(3) 0.44721(15) 0.111(8) Uiso 0.13 1 d PG A 3
C40 C 0.00228(6) 0.2366(4) 0.40038(13) 0.060 Uiso 0.12 1 d PG A 4
H40 H -0.0201 0.3006 0.3624 0.090 Uiso 0.12 1 d PG A 4
Cl41 Cl 0.00397(9) 0.0019(5) 0.3734(3) 0.087(5) Uiso 0.12 1 d PG A 4
Cl42 Cl -0.00402(10) 0.2424(4) 0.48595(16) 0.089(5) Uiso 0.12 1 d PG A 4
Cl43 Cl 0.04741(8) 0.3498(4) 0.41047(12) 0.158(10) Uiso 0.12 1 d PG A 4

loop_
_atom_site_aniso_label
_atom_site_aniso_U_11
_atom_site_aniso_U_22
_atom_site_aniso_U_33
_atom_site_aniso_U_23
_atom_site_aniso_U_13
_atom_site_aniso_U_12
C1 0.067(4) 0.036(3) 0.077(4) 0.007(3) 0.041(3) 0.004(3)
C2 0.081(5) 0.056(4) 0.066(4) -0.005(3) 0.041(4) -0.001(3)
C3 0.069(4) 0.051(3) 0.049(3) -0.004(3) 0.023(3) -0.003(3)
C4 0.063(4) 0.035(3) 0.047(3) -0.001(2) 0.021(3) -0.003(2)
C5 0.056(4) 0.044(3) 0.048(3) 0.003(2) 0.023(3) -0.001(3)
C6 0.064(4) 0.041(3) 0.058(3) 0.009(3) 0.018(3) 0.001(3)
N11 0.078(4) 0.060(4) 0.107(5) 0.007(3) 0.049(4) 0.001(3)
C12 0.072(5) 0.073(5) 0.142(8) 0.015(5) 0.052(5) 0.007(4)
C13 0.117(7) 0.102(6) 0.125(7) 0.023(5) 0.086(6) 0.019(5)
N21 0.062(3) 0.041(2) 0.046(2) 0.0012(19) 0.020(2) 0.000(2)
C22 0.062(4) 0.031(3) 0.044(3) -0.001(2) 0.020(3) -0.003(2)
S23 0.0547(9) 0.0519(8) 0.0417(7) -0.0015(6) 0.0177(6) -0.0029(7)
C24 0.053(3) 0.037(3) 0.051(3) -0.006(2) 0.017(3) -0.009(2)
C25 0.055(4) 0.038(3) 0.055(3) -0.006(2) 0.017(3) -0.003(3)
C26 0.058(4) 0.058(4) 0.067(4) -0.004(3) 0.016(3) -0.003(3)
C27 0.053(4) 0.064(4) 0.080(5) -0.007(3) 0.009(3) -0.003(3)
C28 0.059(4) 0.056(4) 0.073(4) -0.009(3) 0.026(3) -0.003(3)
C29 0.070(4) 0.048(3) 0.052(3) -0.012(2) 0.023(3) -0.015(3)
C31 0.079(5) 0.072(4) 0.052(3) 0.022(3) 0.024(3) 0.005(3)
C32 0.075(5) 0.098(6) 0.109(6) -0.008(5) 0.048(5) -0.011(4)
I1 0.0825(4) 0.0733(3) 0.0720(3) 0.0111(2) 0.0295(3) 0.0111(2)
I2 0.0783(3) 0.0693(3) 0.0444(2) -0.00176(18) 0.0183(2) -0.0130(2)

loop_
_atom_type_symbol
_atom_type_description
_atom_type_scat_dispersion_real
_atom_type_scat_dispersion_imag
_atom_type_scat_source
C C 0.0033 0.0016 'International Tables Vol C Tables 4.2.6.8 and 6.1.1.4'
H H 0.0000 0.0000 'International Tables Vol C Tables 4.2.6.8 and 6.1.1.4'
N N 0.0061 0.0033 'International Tables Vol C Tables 4.2.6.8 and 6.1.1.4'
S S 0.1246 0.1234 'International Tables Vol C Tables 4.2.6.8 and 6.1.1.4'
I I -0.4742 1.8119 'International Tables Vol C Tables 4.2.6.8 and 6.1.1.4'
Cl Cl 0.1484 0.1585 'International Tables Vol C Tables 4.2.6.8 and 6.1.1.4'

loop_
_geom_angle_atom_site_label_1
_geom_angle_atom_site_label_2
_geom_angle_atom_site_label_3
_geom_angle
_geom_angle_site_symmetry_1
_geom_angle_site_symmetry_3
_geom_angle_publ_flag
N11 C1 C6 122.8(6) . . ?
N11 C1 C2 121.7(6) . . ?
C6 C1 C2 115.5(6) . . ?
C3 C2 C1 121.4(6) . . ?
C2 C3 C4 122.8(6) . . ?
C5 C4 C3 115.8(6) . . ?
C5 C4 C22 120.2(5) . . ?
C3 C4 C22 123.9(5) . . ?
C6 C5 C4 121.8(5) . . ?
C5 C6 C1 122.3(6) . . ?
C1 N11 C13 121.7(7) . . ?
C1 N11 C12 121.5(6) . . ?
C13 N11 C12 116.7(7) . . ?
C22 N21 C25 113.9(5) . . ?
C22 N21 C31 125.2(5) . . ?
C25 N21 C31 120.3(5) . . ?
N21 C22 C4 127.9(5) . . ?
N21 C22 S23 111.5(4) . . ?
C4 C22 S23 120.7(4) . . ?
C24 S23 C22 91.5(3) . . ?
C25 C24 C29 121.3(6) . . ?
C25 C24 S23 110.3(4) . . ?
C29 C24 S23 128.4(5) . . ?
C26 C25 C24 121.1(6) . . ?
C26 C25 N21 126.3(6) . . ?
C24 C25 N21 112.7(5) . . ?
C27 C26 C25 117.4(6) . . ?
C26 C27 C28 122.6(6) . . ?
C29 C28 C27 119.7(6) . . ?
C29 C28 C32 120.4(6) . . ?
C27 C28 C32 119.9(6) . . ?
C28 C29 C24 118.0(6) . . ?
Cl11 C10 Cl12 109.5 . . ?
Cl11 C10 Cl13 109.4 . . ?
Cl12 C10 Cl13 109.4 . . ?
Cl22 C20 Cl21 109.5 . . ?
Cl22 C20 Cl23 109.4 . . ?
Cl21 C20 Cl23 109.4 . . ?
Cl31 C30 Cl32 109.5 . . ?
Cl31 C30 Cl33 109.4 . . ?
Cl32 C30 Cl33 109.4 . . ?
C30 Cl31 Cl31 136.8(2) . 2 ?
Cl41 C40 Cl42 109.5 . . ?
Cl41 C40 Cl43 109.4 . . ?
Cl42 C40 Cl43 109.4 . . ?

loop_
_geom_bond_atom_site_label_1
_geom_bond_atom_site_label_2
_geom_bond_distance
_geom_bond_site_symmetry_2
_geom_bond_publ_flag
C1 N11 1.335(8) . ?
C1 C6 1.414(8) . ?
C1 C2 1.424(9) . ?
C2 C3 1.349(9) . ?
C3 C4 1.413(8) . ?
C4 C5 1.409(8) . ?
C4 C22 1.430(8) . ?
C5 C6 1.357(8) . ?
N11 C13 1.459(10) . ?
N11 C12 1.461(9) . ?
N21 C22 1.341(7) . ?
N21 C25 1.398(7) . ?
N21 C31 1.472(7) . ?
C22 S23 1.730(5) . ?
S23 C24 1.728(6) . ?
C24 C25 1.386(8) . ?
C24 C29 1.399(8) . ?
C25 C26 1.384(8) . ?
C26 C27 1.375(9) . ?
C27 C28 1.401(9) . ?
C28 C29 1.382(9) . ?
C28 C32 1.519(9) . ?
I2 I2 2.8406(10) 7_566 ?
C10 Cl11 1.7699 . ?
C10 Cl12 1.7700 . ?
C10 Cl13 1.7700 . ?
C20 Cl22 1.7699 . ?
C20 Cl21 1.7700 . ?
C20 Cl23 1.7701 . ?
C30 Cl31 1.7699 . ?
C30 Cl32 1.7700 . ?
C30 Cl33 1.7701 . ?
Cl31 Cl31 2.296(4) 2 ?
C40 Cl41 1.7699 . ?
C40 Cl42 1.7700 . ?
C40 Cl43 1.7700 . ?
